data_7120090
loop_
_publ_author_name
'Jeon, Ie-Rang'
'Jeannin, Olivier'
'Cl\'erac, Rodolphe'
'Rouzi\`eres, Mathieu'
'Fourmigu\'e, Marc'

_publ_section_title
;
 Spin-state modulation of molecular Fe(III) complexes via inclusion in
 halogen-bonded supramolecular networks.
;
_journal_issue 36
_journal_name_full 'Chemical communications (Cambridge, England)'
_journal_page_first 4989
_journal_page_last 4992
_journal_paper_doi 10.1039/c7cc01943b
_journal_volume 53
_journal_year 2017
_chemical_formula_moiety 'C32 H22 Fe N4 O2, C H4 O, Cl, H2 O '
_chemical_formula_sum 'C33 H28 Cl Fe N4 O4'
_chemical_formula_weight 635.88
_space_group_IT_number 15
_symmetry_cell_setting monoclinic
_symmetry_Int_Tables_number 15
_symmetry_space_group_name_Hall '-C 2yc'
_symmetry_space_group_name_H-M 'C 1 2/c 1'
_atom_sites_solution_hydrogens geom
_audit_conform_dict_location ftp://ftp.iucr.org/pub/cif_core.dic
_audit_conform_dict_name cif_core.dic
_audit_conform_dict_version 2.4.3
_audit_creation_date 2017-02-10T16:49:51-00:00
_audit_creation_method 'WinGX routine CIF_UPDATE'
_audit_update_record
;
2017-03-13 deposited with the CCDC.
2017-03-31 downloaded from the CCDC.
;
_cell_angle_alpha 90
_cell_angle_beta 110.76(2)
_cell_angle_gamma 90
_cell_formula_units_Z 8
_cell_length_a 32.99(2)
_cell_length_b 8.951(5)
_cell_length_c 21.269(15)
_cell_measurement_reflns_used 3014
_cell_measurement_temperature 293(2)
_cell_measurement_theta_max 23.24
_cell_measurement_theta_min 2.64
_cell_measurement_wavelength 0.71073
_cell_volume 5873(6)
_computing_cell_refinement 'APEX3 (Bruker, 2015); SAINT (Bruker, 2014)'
_computing_data_collection 'SAINT (Bruker, 2014)'
_computing_data_reduction 'SAINT (Bruker, 2014)'
_computing_molecular_graphics 'Ortep for Windows (Farrugia, 2012)'
_computing_publication_material 'WinGX publication routines (Farrugia, 2012)'
_computing_structure_refinement 'SHELXL-2014/7 (Sheldrick, 2014)'
_computing_structure_solution 'SIR-92 (Altomare et al., 1994)'
_diffrn_ambient_temperature 293(2)
_diffrn_detector 'CCD plate'
_diffrn_measured_fraction_theta_full 0.989
_diffrn_measured_fraction_theta_max 0.963
_diffrn_measurement_device_type 'D8 VENTURE Bruker AXS'
_diffrn_measurement_method 'CCD rotation images, thick slices'
_diffrn_orient_matrix_UB_11 -0.017239
_diffrn_orient_matrix_UB_12 -0.047811
_diffrn_orient_matrix_UB_13 -0.043839
_diffrn_orient_matrix_UB_21 -0.024906
_diffrn_orient_matrix_UB_22 -0.013288
_diffrn_orient_matrix_UB_23 0.01587
_diffrn_orient_matrix_UB_31 -0.011541
_diffrn_orient_matrix_UB_32 0.100088
_diffrn_orient_matrix_UB_33 -0.018834
_diffrn_radiation_probe x-ray
_diffrn_radiation_source 'Incoatec microfocus sealed tube'
_diffrn_radiation_type MoK\a
_diffrn_radiation_wavelength 0.71073
_diffrn_reflns_av_R_equivalents 0.2219
_diffrn_reflns_av_unetI/netI 0.1944
_diffrn_reflns_Laue_measured_fraction_full 0.989
_diffrn_reflns_Laue_measured_fraction_max 0.963
_diffrn_reflns_limit_h_max 41
_diffrn_reflns_limit_h_min -40
_diffrn_reflns_limit_k_max 10
_diffrn_reflns_limit_k_min -11
_diffrn_reflns_limit_l_max 26
_diffrn_reflns_limit_l_min -26
_diffrn_reflns_number 22067
_diffrn_reflns_point_group_measured_fraction_full 0.989
_diffrn_reflns_point_group_measured_fraction_max 0.963
_diffrn_reflns_theta_full 25.242
_diffrn_reflns_theta_max 26.792
_diffrn_reflns_theta_min 3.017
_diffrn_standards_number 0
_exptl_absorpt_coefficient_mu 0.65
_exptl_absorpt_correction_T_max 0.987
_exptl_absorpt_correction_T_min 0.962
_exptl_absorpt_correction_type multi-scan
_exptl_absorpt_process_details
;
  [Sheldrick, G.M. (2014). SADABS Bruker AXS Inc., Madison, Wisconsin, USA]
;
_exptl_crystal_colour 'dark brown'
_exptl_crystal_colour_modifier dark
_exptl_crystal_colour_primary brown
_exptl_crystal_density_diffrn 1.434
_exptl_crystal_density_method 'not measured'
_exptl_crystal_description needle
_exptl_crystal_F_000 2616
_exptl_crystal_size_max 0.8
_exptl_crystal_size_mid 0.05
_exptl_crystal_size_min 0.02
_refine_diff_density_max 1.664
_refine_diff_density_min -1.05
_refine_diff_density_rms 0.156
_refine_ls_extinction_method none
_refine_ls_goodness_of_fit_ref 1.137
_refine_ls_hydrogen_treatment constr
_refine_ls_matrix_type full
_refine_ls_number_constraints 0
_refine_ls_number_parameters 392
_refine_ls_number_reflns 6055
_refine_ls_number_restraints 12
_refine_ls_restrained_S_all 1.136
_refine_ls_R_factor_all 0.2309
_refine_ls_R_factor_gt 0.1553
_refine_ls_shift/su_max 0
_refine_ls_shift/su_mean 0
_refine_ls_structure_factor_coef Fsqd
_refine_ls_weighting_details 'w=1/[\s^2^(Fo^2^)+(0.0665P)^2^+222.8897P] where P=(Fo^2^+2Fc^2^)/3'
_refine_ls_weighting_scheme calc
_refine_ls_wR_factor_gt 0.3315
_refine_ls_wR_factor_ref 0.3649
_reflns_Friedel_coverage 0
_reflns_number_gt 3513
_reflns_number_total 6055
_reflns_threshold_expression 'I > 2\s(I)'
_cod_data_source_file c7cc01943b2.cif
_cod_data_source_block compound_1
_cod_original_sg_symbol_H-M 'C 2/c'
_cod_database_code 7120090

loop_
_symmetry_equiv_pos_as_xyz
'x, y, z'
'-x, y, -z+1/2'
'x+1/2, y+1/2, z'
'-x+1/2, y+1/2, -z+1/2'
'-x, -y, -z'
'x, -y, z-1/2'
'-x+1/2, -y+1/2, -z'
'x+1/2, -y+1/2, z-1/2'

loop_
_atom_site_label
_atom_site_type_symbol
_atom_site_fract_x
_atom_site_fract_y
_atom_site_fract_z
_atom_site_U_iso_or_equiv
_atom_site_adp_type
_atom_site_occupancy
_atom_site_site_symmetry_order
_atom_site_calc_flag
_atom_site_refinement_flags_posn
_atom_site_refinement_flags_adp
_atom_site_refinement_flags_occupancy
C1 C 0.0670(4) 0.3408(15) 0.4463(7) 0.042(3) Uani 1 1 d . . .
H1 H 0.0821 0.3486 0.4169 0.051 Uiso 1 1 calc R U .
C2 C 0.0257(5) 0.2689(16) 0.4238(7) 0.049(4) Uani 1 1 d . . .
H2 H 0.0141 0.2303 0.3805 0.058 Uiso 1 1 calc R U .
C3 C 0.0037(4) 0.2581(15) 0.4666(8) 0.049(4) Uani 1 1 d . . .
H3 H -0.0232 0.2117 0.4523 0.059 Uiso 1 1 calc R U .
C4 C 0.0208(4) 0.3150(14) 0.5316(7) 0.038(3) Uani 1 1 d . . .
C5 C -0.0004(5) 0.3133(18) 0.5794(9) 0.055(4) Uani 1 1 d . . .
H5 H -0.0276 0.2692 0.5681 0.066 Uiso 1 1 calc R U .
C6 C 0.0179(5) 0.373(2) 0.6392(10) 0.066(5) Uani 1 1 d . . .
H6 H 0.0037 0.3688 0.6699 0.079 Uiso 1 1 calc R U .
C7 C 0.0592(4) 0.4452(15) 0.6580(8) 0.047(4) Uani 1 1 d . . .
H7 H 0.0713 0.4886 0.7003 0.056 Uiso 1 1 calc R U .
C8 C 0.0811(3) 0.4501(13) 0.6133(6) 0.031(3) Uani 1 1 d . . .
C9 C 0.0620(4) 0.3871(12) 0.5498(6) 0.030(3) Uani 1 1 d . . .
C10 C 0.1404(4) 0.5990(12) 0.6795(6) 0.026(2) Uani 1 1 d . . .
H10 H 0.1236 0.6189 0.7056 0.031 Uiso 1 1 calc R U .
C11 C 0.1822(4) 0.6642(13) 0.7004(6) 0.028(3) Uani 1 1 d . . .
C12 C 0.1952(4) 0.7485(15) 0.7599(7) 0.042(3) Uani 1 1 d . . .
H12 H 0.1757 0.7655 0.7817 0.05 Uiso 1 1 calc R U .
C13 C 0.2358(5) 0.8055(17) 0.7860(8) 0.054(4) Uani 1 1 d . . .
H13 H 0.2439 0.8632 0.8249 0.065 Uiso 1 1 calc R U .
C14 C 0.2656(5) 0.7771(17) 0.7543(7) 0.050(4) Uani 1 1 d . . .
H14 H 0.2939 0.8119 0.7735 0.06 Uiso 1 1 calc R U .
C15 C 0.2537(4) 0.6996(16) 0.6959(7) 0.042(3) Uani 1 1 d . . .
H15 H 0.2738 0.6853 0.6749 0.051 Uiso 1 1 calc R U .
C16 C 0.2114(4) 0.6395(13) 0.6658(6) 0.032(3) Uani 1 1 d . . .
C17 C 0.1132(4) 0.8003(12) 0.5267(7) 0.035(3) Uani 1 1 d . . .
H17 H 0.1113 0.7923 0.5693 0.042 Uiso 1 1 calc R U .
C18 C 0.0997(5) 0.9334(14) 0.4895(8) 0.045(3) Uani 1 1 d . . .
H18 H 0.0887 1.012 0.5072 0.054 Uiso 1 1 calc R U .
C19 C 0.1028(4) 0.9459(13) 0.4280(7) 0.043(3) Uani 1 1 d . . .
H19 H 0.0942 1.0341 0.4039 0.051 Uiso 1 1 calc R U .
C20 C 0.1188(4) 0.8278(13) 0.4001(6) 0.035(3) Uani 1 1 d . . .
C21 C 0.1228(4) 0.8352(15) 0.3366(7) 0.045(3) Uani 1 1 d . . .
H21 H 0.1139 0.92 0.3099 0.054 Uiso 1 1 calc R U .
C22 C 0.1399(4) 0.7165(16) 0.3145(7) 0.046(3) Uani 1 1 d . . .
H22 H 0.1429 0.7219 0.2727 0.055 Uiso 1 1 calc R U .
C23 C 0.1533(4) 0.5836(14) 0.3538(6) 0.033(3) Uani 1 1 d . . .
H23 H 0.1643 0.503 0.3373 0.04 Uiso 1 1 calc R U .
C24 C 0.1496(4) 0.5767(12) 0.4161(6) 0.027(3) Uani 1 1 d . . .
C25 C 0.1317(4) 0.6975(12) 0.4405(6) 0.028(3) Uani 1 1 d . . .
C26 C 0.1793(4) 0.3352(13) 0.4437(6) 0.032(3) Uani 1 1 d . . .
H26 H 0.1835 0.3395 0.4028 0.038 Uiso 1 1 calc R U .
C27 C 0.1926(4) 0.2046(13) 0.4813(7) 0.033(3) Uani 1 1 d . . .
C28 C 0.2112(4) 0.0895(14) 0.4523(7) 0.041(3) Uani 1 1 d . . .
H28 H 0.2132 0.1042 0.4102 0.049 Uiso 1 1 calc R U .
C29 C 0.2259(5) -0.0406(15) 0.4861(7) 0.048(4) Uani 1 1 d . . .
H29 H 0.2377 -0.1148 0.4672 0.058 Uiso 1 1 calc R U .
C30 C 0.2230(5) -0.0607(14) 0.5497(8) 0.047(3) Uani 1 1 d . . .
H30 H 0.2332 -0.1488 0.5731 0.056 Uiso 1 1 calc R U .
C31 C 0.2056(4) 0.0455(13) 0.5778(6) 0.035(3) Uani 1 1 d . . .
H31 H 0.2046 0.0295 0.6204 0.042 Uiso 1 1 calc R U .
C32 C 0.1892(3) 0.1778(13) 0.5443(6) 0.028(3) Uani 1 1 d . . .
N1 N 0.0843(3) 0.3960(10) 0.5069(5) 0.029(2) Uani 1 1 d . . .
N2 N 0.1234(3) 0.5141(10) 0.6273(5) 0.029(2) Uani 1 1 d . . .
N3 N 0.1284(3) 0.6863(10) 0.5018(5) 0.029(2) Uani 1 1 d . . .
N4 N 0.1618(3) 0.4507(10) 0.4603(5) 0.028(2) Uani 1 1 d . . .
O1 O 0.2023(2) 0.5669(9) 0.6100(4) 0.0325(19) Uani 1 1 d . . .
O2 O 0.1711(3) 0.2767(9) 0.5730(4) 0.0331(19) Uani 1 1 d . . .
Fe1 Fe 0.15055(5) 0.47591(16) 0.55186(8) 0.0207(4) Uani 1 1 d . . .
Cl2 Cl 0.09145(14) 0.2410(5) 0.2961(2) 0.0621(11) Uani 1 1 d . . .
O3 O 0 0.579(2) 0.75 0.103(7) Uani 1 2 d S T P
O4 O 0.0807(6) 0.901(2) 0.6523(11) 0.142(7) Uani 1 1 d . . .
H4 H 0.0572 0.9209 0.6557 0.214 Uiso 1 1 calc R U .
C33 C 0.1066(14) 1.033(4) 0.664(2) 0.201(16) Uani 1 1 d . U .
H33A H 0.0883 1.1187 0.6482 0.301 Uiso 1 1 calc R U .
H33B H 0.1268 1.026 0.6412 0.301 Uiso 1 1 calc R U .
H33C H 0.1222 1.0437 0.7117 0.301 Uiso 1 1 calc R U .
O5 O 0 -0.009(8) 0.25 0.39(4) Uani 1 2 d S TU P

loop_
_atom_site_aniso_label
_atom_site_aniso_U_11
_atom_site_aniso_U_22
_atom_site_aniso_U_33
_atom_site_aniso_U_23
_atom_site_aniso_U_13
_atom_site_aniso_U_12
C1 0.036(7) 0.050(8) 0.033(8) -0.007(6) 0.003(6) -0.006(6)
C2 0.051(8) 0.054(9) 0.035(8) -0.009(7) 0.010(7) -0.026(7)
C3 0.029(7) 0.045(8) 0.069(11) -0.015(7) 0.010(7) -0.012(6)
C4 0.036(7) 0.040(7) 0.035(8) -0.011(6) 0.009(6) -0.007(6)
C5 0.038(8) 0.071(11) 0.067(12) -0.016(9) 0.032(8) -0.020(7)
C6 0.044(9) 0.086(12) 0.081(14) -0.008(10) 0.038(9) -0.009(8)
C7 0.038(7) 0.051(9) 0.051(9) -0.023(7) 0.015(7) -0.009(6)
C8 0.021(5) 0.038(7) 0.034(7) 0.004(6) 0.009(5) -0.004(5)
C9 0.028(6) 0.020(6) 0.036(7) -0.006(5) 0.005(5) 0.000(5)
C10 0.036(6) 0.024(6) 0.026(7) -0.003(5) 0.021(5) 0.000(5)
C11 0.033(6) 0.032(6) 0.019(6) 0.007(5) 0.009(5) 0.000(5)
C12 0.046(8) 0.044(8) 0.036(8) -0.010(6) 0.015(6) -0.009(6)
C13 0.062(10) 0.062(10) 0.040(9) -0.026(7) 0.023(8) -0.032(8)
C14 0.051(8) 0.065(10) 0.035(8) -0.006(7) 0.014(7) -0.024(7)
C15 0.034(7) 0.062(9) 0.029(8) 0.001(6) 0.009(6) -0.014(6)
C16 0.039(7) 0.037(7) 0.019(6) 0.002(5) 0.011(5) -0.003(5)
C17 0.035(7) 0.024(6) 0.049(8) 0.003(6) 0.018(6) 0.006(5)
C18 0.057(9) 0.027(7) 0.053(9) -0.006(6) 0.022(7) 0.000(6)
C19 0.052(8) 0.025(7) 0.053(9) 0.015(6) 0.022(7) 0.010(6)
C20 0.047(7) 0.025(6) 0.027(7) 0.017(5) 0.007(6) -0.003(5)
C21 0.054(8) 0.037(7) 0.048(9) 0.020(7) 0.023(7) 0.008(6)
C22 0.052(8) 0.055(9) 0.033(8) 0.019(7) 0.018(7) -0.005(7)
C23 0.053(8) 0.035(6) 0.016(6) 0.009(5) 0.017(6) 0.007(6)
C24 0.033(6) 0.020(5) 0.027(7) -0.002(5) 0.008(5) -0.011(5)
C25 0.028(6) 0.026(6) 0.025(7) -0.001(5) 0.002(5) -0.006(5)
C26 0.040(7) 0.031(6) 0.029(7) 0.001(5) 0.018(6) -0.001(5)
C27 0.033(6) 0.023(6) 0.043(8) -0.008(5) 0.013(6) 0.000(5)
C28 0.068(9) 0.037(7) 0.030(7) -0.005(6) 0.033(7) 0.004(7)
C29 0.067(9) 0.037(7) 0.053(9) 0.002(7) 0.037(8) 0.015(7)
C30 0.064(9) 0.023(7) 0.052(9) 0.006(6) 0.019(7) 0.007(6)
C31 0.049(7) 0.028(6) 0.033(7) 0.011(5) 0.021(6) 0.007(6)
C32 0.020(5) 0.035(6) 0.027(7) -0.003(5) 0.005(5) 0.001(5)
N1 0.032(5) 0.025(5) 0.031(6) 0.000(4) 0.012(5) -0.002(4)
N2 0.039(5) 0.027(5) 0.022(5) -0.005(4) 0.011(4) -0.008(4)
N3 0.037(5) 0.034(5) 0.019(5) 0.001(4) 0.014(4) -0.003(4)
N4 0.045(6) 0.017(5) 0.021(5) -0.001(4) 0.011(4) 0.001(4)
O1 0.030(4) 0.040(5) 0.028(5) -0.008(4) 0.010(4) 0.002(4)
O2 0.047(5) 0.036(5) 0.022(4) 0.010(4) 0.019(4) 0.016(4)
Fe1 0.0256(8) 0.0206(7) 0.0178(8) 0.0015(7) 0.0099(6) 0.0016(7)
Cl2 0.069(3) 0.064(2) 0.061(3) 0.014(2) 0.032(2) -0.002(2)
O3 0.096(14) 0.106(16) 0.124(19) 0 0.062(14) 0
O4 0.119(14) 0.169(18) 0.105(14) -0.048(13) -0.002(12) -0.012(13)
C33 0.23(2) 0.18(2) 0.19(2) -0.025(17) 0.061(17) 0.018(17)
O5 0.39(4) 0.38(4) 0.40(4) 0 0.12(2) 0

loop_
_atom_type_symbol
_atom_type_description
_atom_type_scat_dispersion_real
_atom_type_scat_dispersion_imag
_atom_type_scat_source
C C 0.0033 0.0016 'International Tables Vol C Tables 4.2.6.8 and 6.1.1.4'
H H 0 0 'International Tables Vol C Tables 4.2.6.8 and 6.1.1.4'
N N 0.0061 0.0033 'International Tables Vol C Tables 4.2.6.8 and 6.1.1.4'
O O 0.0106 0.006 'International Tables Vol C Tables 4.2.6.8 and 6.1.1.4'
Cl Cl 0.1484 0.1585 'International Tables Vol C Tables 4.2.6.8 and 6.1.1.4'
Fe Fe 0.3463 0.8444 'International Tables Vol C Tables 4.2.6.8 and 6.1.1.4'

loop_
_geom_angle_atom_site_label_1
_geom_angle_atom_site_label_2
_geom_angle_atom_site_label_3
_geom_angle
N1 C1 C2 122.3(13)
N1 C1 H1 118.9
C2 C1 H1 118.9
C3 C2 C1 118.8(13)
C3 C2 H2 120.6
C1 C2 H2 120.6
C2 C3 C4 121.2(12)
C2 C3 H3 119.4
C4 C3 H3 119.4
C3 C4 C5 125.2(12)
C3 C4 C9 116.5(12)
C5 C4 C9 118.2(12)
C6 C5 C4 120.8(13)
C6 C5 H5 119.6
C4 C5 H5 119.6
C5 C6 C7 121.4(15)
C5 C6 H6 119.3
C7 C6 H6 119.3
C8 C7 C6 120.0(13)
C8 C7 H7 120
C6 C7 H7 120
C7 C8 C9 119.1(11)
C7 C8 N2 125.1(11)
C9 C8 N2 115.7(10)
N1 C9 C8 117.4(10)
N1 C9 C4 122.1(11)
C8 C9 C4 120.4(11)
N2 C10 C11 126.0(10)
N2 C10 H10 117
C11 C10 H10 117
C12 C11 C10 117.2(10)
C12 C11 C16 120.3(11)
C10 C11 C16 122.4(11)
C13 C12 C11 120.8(12)
C13 C12 H12 119.6
C11 C12 H12 119.6
C12 C13 C14 119.7(13)
C12 C13 H13 120.1
C14 C13 H13 120.1
C15 C14 C13 120.8(13)
C15 C14 H14 119.6
C13 C14 H14 119.6
C14 C15 C16 121.7(12)
C14 C15 H15 119.1
C16 C15 H15 119.1
O1 C16 C11 125.1(11)
O1 C16 C15 118.4(11)
C11 C16 C15 116.5(11)
N3 C17 C18 120.9(12)
N3 C17 H17 119.6
C18 C17 H17 119.6
C19 C18 C17 119.6(12)
C19 C18 H18 120.2
C17 C18 H18 120.2
C18 C19 C20 121.1(11)
C18 C19 H19 119.5
C20 C19 H19 119.5
C19 C20 C21 123.3(11)
C19 C20 C25 116.1(11)
C21 C20 C25 120.6(12)
C22 C21 C20 119.0(12)
C22 C21 H21 120.5
C20 C21 H21 120.5
C21 C22 C23 121.9(12)
C21 C22 H22 119
C23 C22 H22 119
C24 C23 C22 119.1(12)
C24 C23 H23 120.5
C22 C23 H23 120.5
C23 C24 C25 120.6(11)
C23 C24 N4 124.7(10)
C25 C24 N4 114.7(10)
N3 C25 C24 119.0(10)
N3 C25 C20 122.3(11)
C24 C25 C20 118.7(11)
N4 C26 C27 126.4(11)
N4 C26 H26 116.8
C27 C26 H26 116.8
C26 C27 C32 125.1(11)
C26 C27 C28 116.5(12)
C32 C27 C28 118.4(11)
C29 C28 C27 120.5(12)
C29 C28 H28 119.7
C27 C28 H28 119.7
C28 C29 C30 119.1(12)
C28 C29 H29 120.5
C30 C29 H29 120.5
C31 C30 C29 121.4(12)
C31 C30 H30 119.3
C29 C30 H30 119.3
C30 C31 C32 121.4(12)
C30 C31 H31 119.3
C32 C31 H31 119.3
O2 C32 C31 119.2(11)
O2 C32 C27 121.7(10)
C31 C32 C27 119.1(11)
C1 N1 C9 119.1(10)
C1 N1 Fe1 125.4(8)
C9 N1 Fe1 114.9(7)
C10 N2 C8 120.3(10)
C10 N2 Fe1 124.8(7)
C8 N2 Fe1 114.7(7)
C17 N3 C25 120.0(10)
C17 N3 Fe1 125.7(8)
C25 N3 Fe1 114.3(7)
C26 N4 C24 120.0(10)
C26 N4 Fe1 125.2(8)
C24 N4 Fe1 114.8(7)
C16 O1 Fe1 132.6(7)
C32 O2 Fe1 134.0(7)
O1 Fe1 O2 94.9(4)
O1 Fe1 N4 103.6(4)
O2 Fe1 N4 87.4(3)
O1 Fe1 N2 87.7(3)
O2 Fe1 N2 100.5(3)
N4 Fe1 N2 165.7(4)
O1 Fe1 N3 90.9(4)
O2 Fe1 N3 164.4(3)
N4 Fe1 N3 77.2(3)
N2 Fe1 N3 94.1(4)
O1 Fe1 N1 163.5(3)
O2 Fe1 N1 90.8(4)
N4 Fe1 N1 92.1(4)
N2 Fe1 N1 76.0(4)
N3 Fe1 N1 87.6(4)
C33 O4 H4 109.5
O4 C33 H33A 109.5
O4 C33 H33B 109.5
H33A C33 H33B 109.5
O4 C33 H33C 109.5
H33A C33 H33C 109.5
H33B C33 H33C 109.5

loop_
_geom_bond_atom_site_label_1
_geom_bond_atom_site_label_2
_geom_bond_distance
C1 N1 1.306(16)
C1 C2 1.426(17)
C1 H1 0.93
C2 C3 1.35(2)
C2 H2 0.93
C3 C4 1.391(19)
C3 H3 0.93
C4 C5 1.425(19)
C4 C9 1.428(16)
C5 C6 1.31(2)
C5 H5 0.93
C6 C7 1.429(19)
C6 H6 0.93
C7 C8 1.385(18)
C7 H7 0.93
C8 C9 1.391(17)
C8 N2 1.440(14)
C9 N1 1.364(15)
C10 N2 1.297(14)
C10 C11 1.416(15)
C10 H10 0.93
C11 C12 1.404(17)
C11 C16 1.419(16)
C12 C13 1.355(18)
C12 H12 0.93
C13 C14 1.40(2)
C13 H13 0.93
C14 C15 1.354(19)
C14 H14 0.93
C15 C16 1.420(17)
C15 H15 0.93
C16 O1 1.292(14)
C17 N3 1.328(14)
C17 C18 1.412(18)
C17 H17 0.93
C18 C19 1.353(19)
C18 H18 0.93
C19 C20 1.404(18)
C19 H19 0.93
C20 C21 1.405(18)
C20 C25 1.421(15)
C21 C22 1.362(19)
C21 H21 0.93
C22 C23 1.430(17)
C22 H22 0.93
C23 C24 1.374(16)
C23 H23 0.93
C24 C25 1.415(16)
C24 N4 1.432(14)
C25 N3 1.352(15)
C26 N4 1.292(14)
C26 C27 1.396(17)
C26 H26 0.93
C27 C32 1.404(18)
C27 C28 1.446(16)
C28 C29 1.364(18)
C28 H28 0.93
C29 C30 1.400(19)
C29 H29 0.93
C30 C31 1.354(17)
C30 H30 0.93
C31 C32 1.389(16)
C31 H31 0.93
C32 O2 1.331(13)
N1 Fe1 2.173(9)
N2 Fe1 2.124(9)
N3 Fe1 2.159(10)
N4 Fe1 2.120(9)
O1 Fe1 1.899(8)
O2 Fe1 1.904(8)
O4 C33 1.43(4)
O4 H4 0.82
C33 H33A 0.96
C33 H33B 0.96
C33 H33C 0.96

loop_
_geom_torsion_atom_site_label_1
_geom_torsion_atom_site_label_2
_geom_torsion_atom_site_label_3
_geom_torsion_atom_site_label_4
_geom_torsion
N1 C1 C2 C3 0(2)
C1 C2 C3 C4 0(2)
C2 C3 C4 C5 177.8(15)
C2 C3 C4 C9 1(2)
C3 C4 C5 C6 -178.3(16)
C9 C4 C5 C6 -2(2)
C4 C5 C6 C7 1(3)
C5 C6 C7 C8 -1(3)
C6 C7 C8 C9 1(2)
C6 C7 C8 N2 -177.6(13)
C7 C8 C9 N1 179.1(11)
N2 C8 C9 N1 -1.9(15)
C7 C8 C9 C4 -1.5(18)
N2 C8 C9 C4 177.5(10)
C3 C4 C9 N1 -2.0(18)
C5 C4 C9 N1 -179.0(12)
C3 C4 C9 C8 178.6(12)
C5 C4 C9 C8 1.7(19)
N2 C10 C11 C12 -177.8(12)
N2 C10 C11 C16 -1.6(18)
C10 C11 C12 C13 175.1(13)
C16 C11 C12 C13 -1(2)
C11 C12 C13 C14 -2(2)
C12 C13 C14 C15 3(2)
C13 C14 C15 C16 -2(2)
C12 C11 C16 O1 -178.2(12)
C10 C11 C16 O1 5.7(18)
C12 C11 C16 C15 2.1(17)
C10 C11 C16 C15 -174.0(11)
C14 C15 C16 O1 179.9(13)
C14 C15 C16 C11 -0.3(19)
N3 C17 C18 C19 -1(2)
C17 C18 C19 C20 1(2)
C18 C19 C20 C21 -179.9(14)
C18 C19 C20 C25 -0.8(19)
C19 C20 C21 C22 178.1(13)
C25 C20 C21 C22 -1(2)
C20 C21 C22 C23 1(2)
C21 C22 C23 C24 -1(2)
C22 C23 C24 C25 1.8(18)
C22 C23 C24 N4 180.0(11)
C23 C24 C25 N3 179.6(11)
N4 C24 C25 N3 1.2(15)
C23 C24 C25 C20 -1.8(17)
N4 C24 C25 C20 179.8(10)
C19 C20 C25 N3 0.8(17)
C21 C20 C25 N3 179.9(12)
C19 C20 C25 C24 -177.7(11)
C21 C20 C25 C24 1.4(18)
N4 C26 C27 C32 0(2)
N4 C26 C27 C28 179.7(12)
C26 C27 C28 C29 178.6(13)
C32 C27 C28 C29 -1.4(19)
C27 C28 C29 C30 0(2)
C28 C29 C30 C31 1(2)
C29 C30 C31 C32 1(2)
C30 C31 C32 O2 177.8(12)
C30 C31 C32 C27 -3.0(19)
C26 C27 C32 O2 2.3(19)
C28 C27 C32 O2 -177.8(11)
C26 C27 C32 C31 -176.9(12)
C28 C27 C32 C31 3.0(17)
C2 C1 N1 C9 -1.1(19)
C2 C1 N1 Fe1 169.9(10)
C8 C9 N1 C1 -178.6(11)
C4 C9 N1 C1 2.1(17)
C8 C9 N1 Fe1 9.5(13)
C4 C9 N1 Fe1 -169.8(9)
C11 C10 N2 C8 177.4(10)
C11 C10 N2 Fe1 -9.1(16)
C7 C8 N2 C10 -13.8(18)
C9 C8 N2 C10 167.3(11)
C7 C8 N2 Fe1 172.1(10)
C9 C8 N2 Fe1 -6.8(13)
C18 C17 N3 C25 0.9(18)
C18 C17 N3 Fe1 179.8(9)
C24 C25 N3 C17 177.6(10)
C20 C25 N3 C17 -0.9(17)
C24 C25 N3 Fe1 -1.4(13)
C20 C25 N3 Fe1 -180.0(9)
C27 C26 N4 C24 -179.6(11)
C27 C26 N4 Fe1 2.3(18)
C23 C24 N4 C26 3.0(17)
C25 C24 N4 C26 -178.6(10)
C23 C24 N4 Fe1 -178.7(9)
C25 C24 N4 Fe1 -0.4(12)
C11 C16 O1 Fe1 2.9(18)
C15 C16 O1 Fe1 -177.4(9)
C31 C32 O2 Fe1 172.0(8)
C27 C32 O2 Fe1 -7.2(17)
C16 O1 Fe1 O2 -109.8(10)
C16 O1 Fe1 N4 161.7(10)
C16 O1 Fe1 N2 -9.5(11)
C16 O1 Fe1 N3 84.6(11)
C16 O1 Fe1 N1 0(2)
